data_4346010
loop_
_publ_author_name
'F. Albert Cotton'
'Zhong Li'
'Chun Y. Liu'
'Carlos A. Murillo'
'Qinliang Zhao'

_publ_section_title
;
 Transition from a Nonbonding to a Bonding Interaction in a Tetranuclear
 [Mo2]2(mu-OR)4 Cluster
;
_journal_name_full 'Inorganic Chemistry'
_journal_page_first 6387
_journal_page_last 6395
_journal_paper_doi 10.1021/ic060604p
_journal_volume 45
_journal_year 2006
_chemical_formula_moiety '[Mo2(C15H15N2O2)2]2(OCH3)4(CH2Cl2)2'
_chemical_formula_sum 'C66 H76 B2 Cl4 F8 Mo4 N8 O12'
_chemical_formula_weight 1872.53
_chemical_name_common '[Mo2(DAnif)2]2(OCH3)4(CH2Cl2)2'
_space_group_IT_number 2
_space_group_name_Hall '-P 1'
_space_group_name_H-M_alt 'P -1'
_symmetry_cell_setting triclinic
_symmetry_space_group_name_H-M 'P -1'
_atom_sites_solution_hydrogens geom
_atom_sites_solution_primary direct
_atom_sites_solution_secondary difmap
_cell_angle_alpha 99.415(3)
_cell_angle_beta 92.164(3)
_cell_angle_gamma 103.810(4)
_cell_formula_units_Z 2
_cell_length_a 9.9623(19)
_cell_length_b 18.083(3)
_cell_length_c 21.830(4)
_cell_measurement_reflns_used 5049
_cell_measurement_temperature 213(2)
_cell_measurement_theta_max 27.56
_cell_measurement_theta_min 2.36
_cell_volume 3755.4(12)
_computing_cell_refinement SAINT
_computing_data_collection SMART
_computing_data_reduction SAINT
_computing_molecular_graphics XP
_computing_publication_material CIFTAB
_computing_structure_refinement 'SHELXL-97 (Sheldrick, 1997)'
_computing_structure_solution 'SHELXS-97 (Sheldrick, 1990)'
_diffrn_ambient_temperature 213(2)
_diffrn_measured_fraction_theta_full 0.952
_diffrn_measured_fraction_theta_max 0.952
_diffrn_measurement_device_type 'BRUKER SMART 1000'
_diffrn_measurement_method '\w scans'
_diffrn_radiation_monochromator graphite
_diffrn_radiation_source 'normal-focus sealed tube'
_diffrn_radiation_type MoK\a
_diffrn_radiation_wavelength 0.71073
_diffrn_reflns_av_R_equivalents 0.0388
_diffrn_reflns_av_sigmaI/netI 0.0721
_diffrn_reflns_limit_h_max 10
_diffrn_reflns_limit_h_min -12
_diffrn_reflns_limit_k_max 23
_diffrn_reflns_limit_k_min -20
_diffrn_reflns_limit_l_max 28
_diffrn_reflns_limit_l_min -28
_diffrn_reflns_number 24774
_diffrn_reflns_theta_full 27.61
_diffrn_reflns_theta_max 27.61
_diffrn_reflns_theta_min 1.64
_diffrn_standards_number 'none (area detector data)'
_exptl_absorpt_coefficient_mu 0.878
_exptl_absorpt_correction_T_max 0.9096
_exptl_absorpt_correction_T_min 0.8169
_exptl_absorpt_correction_type multi-scan
_exptl_absorpt_process_details SADABS
_exptl_crystal_colour orange
_exptl_crystal_density_diffrn 1.656
_exptl_crystal_density_method 'not measured'
_exptl_crystal_description block
_exptl_crystal_F_000 1884
_exptl_crystal_size_max 0.24
_exptl_crystal_size_mid 0.14
_exptl_crystal_size_min 0.11
_refine_diff_density_max 1.812
_refine_diff_density_min -1.709
_refine_diff_density_rms 0.132
_refine_ls_extinction_method none
_refine_ls_goodness_of_fit_ref 1.066
_refine_ls_hydrogen_treatment noref
_refine_ls_matrix_type full
_refine_ls_number_parameters 869
_refine_ls_number_reflns 16572
_refine_ls_number_restraints 33
_refine_ls_restrained_S_all 1.067
_refine_ls_R_factor_all 0.0899
_refine_ls_R_factor_gt 0.0604
_refine_ls_shift/su_max 0.060
_refine_ls_shift/su_mean 0.001
_refine_ls_structure_factor_coef Fsqd
_refine_ls_weighting_details 'calc w=1/[\s^2^(Fo^2^)+(0.0647P)^2^+11.2358P] where P=(Fo^2^+2Fc^2^)/3'
_refine_ls_weighting_scheme calc
_refine_ls_wR_factor_gt 0.1466
_refine_ls_wR_factor_ref 0.1645
_reflns_number_gt 11950
_reflns_number_total 16572
_reflns_threshold_expression >2sigma(I)
_cod_data_source_file ic060604psi20060411_123409.cif
_cod_data_source_block xl-3
_cod_original_cell_volume 3755.5(12)
_cod_database_code 4346010

loop_
_symmetry_equiv_pos_as_xyz
'x, y, z'
'-x, -y, -z'

loop_
_atom_site_label
_atom_site_type_symbol
_atom_site_fract_x
_atom_site_fract_y
_atom_site_fract_z
_atom_site_U_iso_or_equiv
_atom_site_adp_type
_atom_site_occupancy
_atom_site_symmetry_multiplicity
_atom_site_calc_flag
_atom_site_refinement_flags
_atom_site_disorder_assembly
_atom_site_disorder_group
Mo1 Mo -0.54348(5) 1.00834(3) 0.41933(2) 0.02870(12) Uani 1 1 d . . .
Mo2 Mo -0.53588(5) 1.09501(3) 0.50225(2) 0.02756(12) Uani 1 1 d . . .
Mo3 Mo -0.46632(5) 1.60579(3) 0.01054(2) 0.02985(12) Uani 1 1 d . . .
Mo4 Mo -0.38661(5) 1.53940(3) 0.07102(2) 0.02771(12) Uani 1 1 d . . .
N1 N -0.7365(5) 1.0226(3) 0.3848(2) 0.0295(10) Uani 1 1 d . . .
N2 N -0.7282(5) 1.1128(3) 0.4740(2) 0.0278(10) Uani 1 1 d . . .
N3 N -0.4289(5) 1.0922(3) 0.3726(2) 0.0284(10) Uani 1 1 d . . .
N4 N -0.4262(5) 1.1843(2) 0.4591(2) 0.0293(10) Uani 1 1 d . . .
N5 N -0.2665(5) 1.6801(3) 0.0106(2) 0.0294(10) Uani 1 1 d . . .
N6 N -0.1848(5) 1.6100(2) 0.0760(2) 0.0267(9) Uani 1 1 d . . .
N7 N -0.5247(5) 1.6739(3) 0.0871(2) 0.0295(10) Uani 1 1 d . . .
N8 N -0.4360(5) 1.6051(3) 0.1515(2) 0.0273(9) Uani 1 1 d . . .
O1 O -0.3632(4) 0.9739(2) 0.43759(17) 0.0333(9) Uani 1 1 d D . .
O2 O -0.3543(4) 1.0904(2) 0.5488(2) 0.0383(10) Uani 1 1 d . . .
C1 C -0.2070(15) 1.0332(10) 0.4527(8) 0.083(4) Uani 0.60 1 d PD A 1
H1A H -0.1398 1.0039 0.4596 0.124 Uiso 0.60 1 calc PR A 1
H1B H -0.2061 1.0713 0.4897 0.124 Uiso 0.60 1 calc PR A 1
H1C H -0.1835 1.0593 0.4177 0.124 Uiso 0.60 1 calc PR A 1
C2 C -0.2463(13) 1.1573(7) 0.5848(6) 0.056(3) Uani 0.60 1 d P B 1
H2A H -0.2160 1.1955 0.5585 0.085 Uiso 0.60 1 calc PR B 1
H2B H -0.1678 1.1392 0.5983 0.085 Uiso 0.60 1 calc PR B 1
H2C H -0.2852 1.1805 0.6209 0.085 Uiso 0.60 1 calc PR B 1
C1B C -0.237(2) 0.9851(14) 0.3868(9) 0.083(4) Uani 0.40 1 d PD A 2
H1D H -0.1591 0.9673 0.4018 0.124 Uiso 0.40 1 calc PR A 2
H1E H -0.2056 1.0393 0.3835 0.124 Uiso 0.40 1 calc PR A 2
H1F H -0.2734 0.9549 0.3461 0.124 Uiso 0.40 1 calc PR A 2
C2B C -0.2095(18) 1.1101(10) 0.5276(8) 0.056(3) Uani 0.40 1 d PD B 2
H2D H -0.1444 1.1026 0.5588 0.085 Uiso 0.40 1 calc PR B 2
H2E H -0.1853 1.1637 0.5220 0.085 Uiso 0.40 1 calc PR B 2
H2F H -0.2059 1.0767 0.4884 0.085 Uiso 0.40 1 calc PR B 2
O3 O -0.5589(5) 1.4512(2) 0.07696(18) 0.0423(11) Uani 1 1 d . . .
C3 C -0.703(3) 1.4633(15) 0.1035(11) 0.096(6) Uani 0.40 1 d P C 1
H3A H -0.7671 1.4133 0.1019 0.144 Uiso 0.40 1 calc PR C 1
H3B H -0.7428 1.4933 0.0782 0.144 Uiso 0.40 1 calc PR C 1
H3C H -0.6853 1.4906 0.1462 0.144 Uiso 0.40 1 calc PR C 1
C4 C -0.198(3) 1.459(3) -0.0255(15) 0.050(4) Uani 0.40 1 d PD C 1
H4A H -0.2037 1.4085 -0.0506 0.074 Uiso 0.40 1 calc PR C 1
H4B H -0.1177 1.4726 0.0043 0.074 Uiso 0.40 1 calc PR C 1
H4C H -0.1895 1.4972 -0.0524 0.074 Uiso 0.40 1 calc PR C 1
C3B C -0.621(2) 1.4212(10) 0.1303(7) 0.096(6) Uani 0.60 1 d P C 2
H3D H -0.7013 1.3786 0.1157 0.144 Uiso 0.60 1 calc PR C 2
H3E H -0.6490 1.4619 0.1574 0.144 Uiso 0.60 1 calc PR C 2
H3F H -0.5535 1.4029 0.1531 0.144 Uiso 0.60 1 calc PR C 2
C4B C -0.2246(17) 1.4738(16) -0.0391(9) 0.050(4) Uani 0.60 1 d PD C 2
H4D H -0.2135 1.4258 -0.0630 0.074 Uiso 0.60 1 calc PR C 2
H4E H -0.1360 1.5036 -0.0182 0.074 Uiso 0.60 1 calc PR C 2
H4F H -0.2583 1.5034 -0.0668 0.074 Uiso 0.60 1 calc PR C 2
O4 O -0.3269(4) 1.4561(2) 0.00847(18) 0.0350(9) Uani 1 1 d D . .
O11 O -1.0547(5) 0.8446(3) 0.1711(2) 0.0514(12) Uani 1 1 d . . .
O21 O -0.9796(6) 1.3288(3) 0.6035(2) 0.0644(15) Uani 1 1 d . . .
O31 O -0.3206(6) 1.0298(3) 0.1224(2) 0.0657(15) Uani 1 1 d . . .
O41 O -0.2255(6) 1.4985(3) 0.5608(3) 0.0619(14) Uani 1 1 d . . .
O51 O -0.1513(7) 1.9081(4) -0.1370(4) 0.093(2) Uani 1 1 d . . .
O61 O 0.2392(5) 1.5810(3) 0.2383(2) 0.0624(14) Uani 1 1 d . . .
O71 O -0.7527(5) 1.9243(2) 0.0682(2) 0.0439(11) Uani 1 1 d . . .
O81 O -0.3110(6) 1.5529(3) 0.3904(2) 0.0576(13) Uani 1 1 d . . .
C10 C -0.7916(6) 1.0727(3) 0.4200(2) 0.0303(12) Uani 1 1 d . . .
H10A H -0.8774 1.0800 0.4064 0.036 Uiso 1 1 calc R . .
C11 C -0.8214(3) 0.9763(2) 0.33036(13) 0.0283(11) Uani 1 1 d G . .
C12 C -0.9606(4) 0.9422(2) 0.33460(13) 0.0395(14) Uani 1 1 d G . .
H12A H -0.9998 0.9492 0.3730 0.047 Uiso 1 1 calc R . .
C13 C -1.0418(3) 0.8978(2) 0.28210(17) 0.0385(14) Uani 1 1 d G . .
H13A H -1.1359 0.8748 0.2850 0.046 Uiso 1 1 calc R . .
C14 C -0.9839(4) 0.8875(2) 0.22536(14) 0.0360(13) Uani 1 1 d G . .
C15 C -0.8447(4) 0.9216(3) 0.22112(13) 0.0464(16) Uani 1 1 d G . .
H15A H -0.8055 0.9146 0.1827 0.056 Uiso 1 1 calc R . .
C16 C -0.7634(3) 0.9660(2) 0.27362(16) 0.0385(14) Uani 1 1 d G . .
H16A H -0.6693 0.9891 0.2707 0.046 Uiso 1 1 calc R . .
C17 C -1.1925(8) 0.8030(6) 0.1749(4) 0.079(3) Uani 1 1 d . . .
H17A H -1.2316 0.7750 0.1339 0.118 Uiso 1 1 calc R . .
H17B H -1.2473 0.8388 0.1904 0.118 Uiso 1 1 calc R . .
H17C H -1.1933 0.7667 0.2031 0.118 Uiso 1 1 calc R . .
C21 C -0.7912(4) 1.16906(19) 0.50756(15) 0.0298(12) Uani 1 1 d G . .
C22 C -0.8080(4) 1.1692(2) 0.57049(15) 0.0343(13) Uani 1 1 d G . .
H22A H -0.7781 1.1329 0.5904 0.041 Uiso 1 1 calc R . .
C23 C -0.8689(4) 1.2230(2) 0.60402(12) 0.0404(14) Uani 1 1 d G . .
H23A H -0.8802 1.2231 0.6466 0.048 Uiso 1 1 calc R . .
C24 C -0.9130(4) 1.2766(2) 0.57461(17) 0.0412(15) Uani 1 1 d G . .
C25 C -0.8962(4) 1.2765(2) 0.51167(17) 0.0445(15) Uani 1 1 d G . .
H25A H -0.9261 1.3127 0.4918 0.053 Uiso 1 1 calc R . .
C26 C -0.8353(4) 1.2227(2) 0.47814(12) 0.0368(13) Uani 1 1 d G . .
H26A H -0.8240 1.2226 0.4356 0.044 Uiso 1 1 calc R . .
C27 C -1.0163(11) 1.3232(6) 0.6655(4) 0.084(3) Uani 1 1 d . . .
H27A H -1.0621 1.3636 0.6805 0.126 Uiso 1 1 calc R . .
H27B H -0.9332 1.3293 0.6924 0.126 Uiso 1 1 calc R . .
H27C H -1.0785 1.2730 0.6657 0.126 Uiso 1 1 calc R . .
C30 C -0.3930(6) 1.1652(3) 0.4017(3) 0.0311(12) Uani 1 1 d . . .
H30A H -0.3433 1.2037 0.3813 0.037 Uiso 1 1 calc R . .
C31 C -0.4004(4) 1.0783(2) 0.30776(13) 0.0331(13) Uani 1 1 d G . .
C32 C -0.3239(4) 1.0252(2) 0.28769(16) 0.0405(14) Uani 1 1 d G . .
H32A H -0.2894 0.9993 0.3163 0.049 Uiso 1 1 calc R . .
C33 C -0.2983(5) 1.0103(2) 0.22528(18) 0.0510(17) Uani 1 1 d G . .
H33A H -0.2466 0.9744 0.2117 0.061 Uiso 1 1 calc R . .
C34 C -0.3493(5) 1.0485(3) 0.18294(13) 0.0487(17) Uani 1 1 d G . .
C35 C -0.4258(5) 1.1017(3) 0.20301(16) 0.0543(19) Uani 1 1 d G . .
H35A H -0.4603 1.1275 0.1744 0.065 Uiso 1 1 calc R . .
C36 C -0.4513(5) 1.1165(2) 0.26542(18) 0.0444(15) Uani 1 1 d G . .
H36A H -0.5030 1.1524 0.2790 0.053 Uiso 1 1 calc R . .
C37 C -0.3951(11) 1.0548(6) 0.0759(4) 0.085(3) Uani 1 1 d . . .
H37A H -0.3652 1.0382 0.0353 0.128 Uiso 1 1 calc R . .
H37B H -0.3770 1.1108 0.0845 0.128 Uiso 1 1 calc R . .
H37C H -0.4936 1.0323 0.0765 0.128 Uiso 1 1 calc R . .
C41 C -0.3762(4) 1.26518(15) 0.48687(19) 0.0328(12) Uani 1 1 d G . .
C42 C -0.2370(4) 1.3023(2) 0.4867(2) 0.0448(16) Uani 1 1 d G . .
H42A H -0.1746 1.2746 0.4696 0.054 Uiso 1 1 calc R . .
C43 C -0.1900(3) 1.3805(2) 0.5120(2) 0.0526(18) Uani 1 1 d G . .
H43A H -0.0958 1.4057 0.5119 0.063 Uiso 1 1 calc R . .
C44 C -0.2823(4) 1.42158(16) 0.5374(2) 0.0434(15) Uani 1 1 d G . .
C45 C -0.4215(4) 1.3844(2) 0.5375(2) 0.0484(17) Uani 1 1 d G . .
H45A H -0.4839 1.4122 0.5547 0.058 Uiso 1 1 calc R . .
C46 C -0.4685(3) 1.3062(2) 0.5123(2) 0.0432(15) Uani 1 1 d G . .
H46A H -0.5627 1.2811 0.5124 0.052 Uiso 1 1 calc R . .
C47 C -0.3196(11) 1.5448(4) 0.5790(4) 0.075(3) Uani 1 1 d . . .
H47A H -0.2679 1.5977 0.5946 0.113 Uiso 1 1 calc R . .
H47B H -0.3731 1.5246 0.6115 0.113 Uiso 1 1 calc R . .
H47C H -0.3817 1.5436 0.5434 0.113 Uiso 1 1 calc R . .
C50 C -0.1629(6) 1.6662(3) 0.0434(2) 0.0295(12) Uani 1 1 d . . .
H50A H -0.0725 1.6971 0.0432 0.035 Uiso 1 1 calc R . .
C51 C -0.2324(4) 1.7379(2) -0.02811(19) 0.0337(12) Uani 1 1 d G . .
C52 C -0.3124(4) 1.7913(3) -0.0275(2) 0.065(2) Uani 1 1 d G . .
H52A H -0.3871 1.7890 -0.0022 0.078 Uiso 1 1 calc R . .
C53 C -0.2819(5) 1.8482(3) -0.0643(3) 0.082(3) Uani 1 1 d G . .
H53A H -0.3359 1.8843 -0.0639 0.098 Uiso 1 1 calc R . .
C54 C -0.1714(5) 1.8516(3) -0.1017(2) 0.061(2) Uani 1 1 d G . .
C55 C -0.0914(4) 1.7981(3) -0.10225(19) 0.0470(16) Uani 1 1 d G . .
H55A H -0.0167 1.8004 -0.1275 0.056 Uiso 1 1 calc R . .
C56 C -0.1220(4) 1.7413(2) -0.06548(19) 0.0393(14) Uani 1 1 d G . .
H56A H -0.0679 1.7052 -0.0659 0.047 Uiso 1 1 calc R . .
C57 C -0.0371(12) 1.9156(7) -0.1741(6) 0.107(4) Uani 1 1 d . . .
H57A H -0.0353 1.9573 -0.1972 0.161 Uiso 1 1 calc R . .
H57B H -0.0459 1.8676 -0.2031 0.161 Uiso 1 1 calc R . .
H57C H 0.0483 1.9270 -0.1476 0.161 Uiso 1 1 calc R . .
C61 C -0.0713(3) 1.6029(2) 0.11572(15) 0.0298(12) Uani 1 1 d G . .
C62 C 0.0305(4) 1.66680(16) 0.14550(17) 0.0346(13) Uani 1 1 d G . .
H62A H 0.0302 1.7165 0.1379 0.041 Uiso 1 1 calc R . .
C63 C 0.1327(3) 1.6573(2) 0.18650(17) 0.0398(14) Uani 1 1 d G . .
H63A H 0.2015 1.7006 0.2066 0.048 Uiso 1 1 calc R . .
C64 C 0.1331(4) 1.5839(2) 0.19771(17) 0.0447(16) Uani 1 1 d G . .
C65 C 0.0314(4) 1.51995(18) 0.16793(19) 0.0442(15) Uani 1 1 d G . .
H65A H 0.0317 1.4703 0.1755 0.053 Uiso 1 1 calc R . .
C66 C -0.0708(4) 1.52944(17) 0.12694(18) 0.0376(13) Uani 1 1 d G . .
H66A H -0.1397 1.4862 0.1068 0.045 Uiso 1 1 calc R . .
C67 C 0.2231(10) 1.5146(7) 0.2657(4) 0.089(3) Uani 1 1 d . . .
H67A H 0.3045 1.5195 0.2933 0.134 Uiso 1 1 calc R . .
H67B H 0.2118 1.4694 0.2333 0.134 Uiso 1 1 calc R . .
H67C H 0.1418 1.5090 0.2893 0.134 Uiso 1 1 calc R . .
C70 C -0.5024(6) 1.6590(3) 0.1444(2) 0.0281(11) Uani 1 1 d . . .
H70A H -0.5336 1.6864 0.1791 0.034 Uiso 1 1 calc R . .
C71 C -0.5867(4) 1.73752(17) 0.08230(16) 0.0276(11) Uani 1 1 d G . .
C72 C -0.6852(4) 1.73036(17) 0.03344(15) 0.0383(14) Uani 1 1 d G . .
H72A H -0.7128 1.6839 0.0045 0.046 Uiso 1 1 calc R . .
C73 C -0.7428(4) 1.7919(2) 0.02739(15) 0.0392(14) Uani 1 1 d G . .
H73A H -0.8094 1.7870 -0.0057 0.047 Uiso 1 1 calc R . .
C74 C -0.7020(4) 1.86056(18) 0.07021(17) 0.0355(13) Uani 1 1 d G . .
C75 C -0.6035(4) 1.86772(16) 0.11907(16) 0.0380(14) Uani 1 1 d G . .
H75A H -0.5759 1.9142 0.1480 0.046 Uiso 1 1 calc R . .
C76 C -0.5459(4) 1.8062(2) 0.12512(15) 0.0356(13) Uani 1 1 d G . .
H76A H -0.4793 1.8110 0.1582 0.043 Uiso 1 1 calc R . .
C77 C -0.8799(9) 1.9140(5) 0.0327(4) 0.064(2) Uani 1 1 d . . .
H77A H -0.9032 1.9634 0.0351 0.096 Uiso 1 1 calc R . .
H77B H -0.9526 1.8783 0.0491 0.096 Uiso 1 1 calc R . .
H77C H -0.8711 1.8932 -0.0104 0.096 Uiso 1 1 calc R . .
C81 C -0.4043(4) 1.5926(2) 0.21376(12) 0.0273(11) Uani 1 1 d G . .
C82 C -0.3489(5) 1.5301(2) 0.21892(14) 0.0524(19) Uani 1 1 d G . .
H82A H -0.3338 1.4978 0.1829 0.063 Uiso 1 1 calc R . .
C83 C -0.3160(5) 1.5152(2) 0.27739(18) 0.059(2) Uani 1 1 d G . .
H83A H -0.2785 1.4729 0.2809 0.070 Uiso 1 1 calc R . .
C84 C -0.3384(5) 1.5629(3) 0.33071(13) 0.0452(16) Uani 1 1 d G . .
C85 C -0.3938(5) 1.6255(2) 0.32555(13) 0.0464(16) Uani 1 1 d G . .
H85A H -0.4089 1.6578 0.3616 0.056 Uiso 1 1 calc R . .
C86 C -0.4267(5) 1.6403(2) 0.26708(16) 0.0400(14) Uani 1 1 d G . .
H86A H -0.4641 1.6827 0.2636 0.048 Uiso 1 1 calc R . .
C87 C -0.2274(11) 1.5009(6) 0.3989(4) 0.081(3) Uani 1 1 d . . .
H87A H -0.2154 1.4990 0.4429 0.121 Uiso 1 1 calc R . .
H87B H -0.1374 1.5188 0.3835 0.121 Uiso 1 1 calc R . .
H87C H -0.2723 1.4497 0.3762 0.121 Uiso 1 1 calc R . .
B1 B -0.5100(7) 0.8293(4) 0.3199(3) 0.050(2) Uani 1 1 d D . .
F1 F -0.5447(4) 0.9011(2) 0.32762(18) 0.0466(9) Uani 1 1 d D . .
F2 F -0.4948(5) 0.8082(2) 0.3775(2) 0.0643(12) Uani 1 1 d D . .
F3 F -0.3836(5) 0.8371(3) 0.2934(2) 0.0725(13) Uani 1 1 d D . .
F4 F -0.6104(5) 0.7741(3) 0.2819(3) 0.0838(16) Uani 1 1 d D . .
B2 B -0.278(2) 1.3246(7) 0.1390(5) 0.100(8) Uani 0.690(7) 1 d PD D 1
F5 F -0.154(3) 1.336(4) 0.1111(10) 0.122(4) Uani 0.690(7) 1 d PD D 1
F6 F -0.256(2) 1.3498(9) 0.2026(4) 0.153(6) Uani 0.690(7) 1 d PD D 1
F7 F -0.3656(15) 1.3566(6) 0.1059(6) 0.163(6) Uani 0.690(7) 1 d PD D 1
F8 F -0.3452(17) 1.2489(5) 0.1310(6) 0.155(5) Uani 0.690(7) 1 d PD D 1
B2B B -0.176(3) 1.3205(12) 0.1557(17) 0.100(8) Uani 0.310(7) 1 d PD D 2
F5B F -0.157(7) 1.335(9) 0.095(3) 0.122(4) Uani 0.310(7) 1 d PD D 2
F6B F -0.040(4) 1.3379(15) 0.1832(9) 0.153(6) Uani 0.310(7) 1 d PD D 2
F7B F -0.243(5) 1.3728(19) 0.1882(18) 0.163(6) Uani 0.310(7) 1 d PD D 2
F8B F -0.206(4) 1.2403(12) 0.1472(14) 0.155(5) Uani 0.310(7) 1 d PD D 2
Cl1 Cl 0.0474(5) 1.8004(3) 0.6724(2) 0.1591(17) Uani 1 1 d . . .
C1S C 0.0746(19) 1.7267(10) 0.7101(6) 0.171(8) Uani 1 1 d . . .
H1SA H 0.1705 1.7394 0.7284 0.206 Uiso 1 1 calc R . .
H1SB H 0.0122 1.7199 0.7435 0.206 Uiso 1 1 calc R . .
Cl2 Cl 0.0420(9) 1.6442(4) 0.6553(3) 0.235(3) Uani 1 1 d . . .
Cl3 Cl -0.5280(7) 1.3072(3) 0.34413(19) 0.188(2) Uani 1 1 d . . .
C2S C -0.5380(19) 1.3178(11) 0.2676(9) 0.178(8) Uani 1 1 d . . .
H2SA H -0.4913 1.3711 0.2644 0.213 Uiso 1 1 calc R . .
H2SB H -0.4892 1.2833 0.2435 0.213 Uiso 1 1 calc R . .
Cl4 Cl -0.6921(9) 1.2991(6) 0.2389(3) 0.329(6) Uani 1 1 d . . .

loop_
_atom_site_aniso_label
_atom_site_aniso_U_11
_atom_site_aniso_U_22
_atom_site_aniso_U_33
_atom_site_aniso_U_23
_atom_site_aniso_U_13
_atom_site_aniso_U_12
Mo1 0.0291(2) 0.0267(2) 0.0304(3) 0.00116(19) 0.01168(19) 0.00828(19)
Mo2 0.0254(2) 0.0401(3) 0.0184(2) 0.00144(19) 0.00330(17) 0.01289(19)
Mo3 0.0256(2) 0.0422(3) 0.0177(2) -0.00229(19) 0.00301(17) 0.0056(2)
Mo4 0.0320(3) 0.0239(2) 0.0248(2) -0.00323(18) 0.01054(19) 0.00590(18)
N1 0.030(2) 0.034(2) 0.024(2) 0.0029(19) 0.0031(18) 0.008(2)
N2 0.028(2) 0.034(2) 0.022(2) -0.0018(19) 0.0023(18) 0.0126(19)
N3 0.036(3) 0.028(2) 0.022(2) 0.0048(18) 0.0048(19) 0.0089(19)
N4 0.035(3) 0.023(2) 0.029(2) -0.0004(18) 0.0033(19) 0.0081(19)
N5 0.029(2) 0.028(2) 0.028(2) 0.0007(19) 0.0021(19) 0.0045(19)
N6 0.028(2) 0.025(2) 0.024(2) -0.0020(18) 0.0017(18) 0.0056(18)
N7 0.027(2) 0.032(2) 0.026(2) -0.0024(19) 0.0011(18) 0.0076(19)
N8 0.031(2) 0.028(2) 0.020(2) -0.0015(18) 0.0033(18) 0.0056(19)
O1 0.040(2) 0.049(2) 0.029(2) 0.0206(18) 0.0222(17) 0.0328(19)
O2 0.030(2) 0.036(2) 0.049(3) 0.0193(19) -0.0060(18) 0.0002(17)
C1 0.074(9) 0.099(10) 0.072(9) 0.001(7) 0.010(7) 0.023(8)
C2 0.044(5) 0.056(6) 0.061(7) 0.013(5) -0.010(5) -0.002(5)
C1B 0.074(9) 0.099(10) 0.072(9) 0.001(7) 0.010(7) 0.023(8)
C2B 0.044(5) 0.056(6) 0.061(7) 0.013(5) -0.010(5) -0.002(5)
O3 0.051(3) 0.038(2) 0.022(2) -0.0061(17) 0.0127(18) -0.0150(19)
C3 0.118(14) 0.090(11) 0.043(8) -0.011(6) 0.036(8) -0.036(9)
C4 0.034(7) 0.069(12) 0.045(9) -0.003(6) 0.010(7) 0.020(6)
C3B 0.118(14) 0.090(11) 0.043(8) -0.011(6) 0.036(8) -0.036(9)
C4B 0.034(7) 0.069(12) 0.045(9) -0.003(6) 0.010(7) 0.020(6)
O4 0.0235(19) 0.040(2) 0.034(2) -0.0143(17) 0.0052(16) 0.0065(16)
O11 0.045(3) 0.065(3) 0.034(2) -0.014(2) -0.011(2) 0.011(2)
O21 0.074(4) 0.070(3) 0.057(3) -0.010(3) 0.014(3) 0.047(3)
O31 0.086(4) 0.082(4) 0.024(2) 0.006(2) 0.020(2) 0.012(3)
O41 0.083(4) 0.031(2) 0.064(3) -0.003(2) -0.004(3) 0.009(2)
O51 0.101(5) 0.082(4) 0.125(6) 0.067(4) 0.056(4) 0.041(4)
O61 0.051(3) 0.087(4) 0.053(3) 0.020(3) -0.014(2) 0.023(3)
O71 0.056(3) 0.037(2) 0.041(2) -0.0013(19) 0.000(2) 0.022(2)
O81 0.080(4) 0.074(3) 0.030(2) 0.016(2) 0.010(2) 0.035(3)
C10 0.030(3) 0.040(3) 0.025(3) 0.007(2) 0.003(2) 0.016(2)
C11 0.031(3) 0.030(3) 0.023(3) -0.001(2) -0.002(2) 0.010(2)
C12 0.039(3) 0.051(4) 0.026(3) -0.002(3) 0.006(2) 0.011(3)
C13 0.029(3) 0.043(3) 0.039(3) -0.002(3) 0.000(3) 0.006(3)
C14 0.039(3) 0.038(3) 0.028(3) -0.006(2) -0.005(2) 0.014(3)
C15 0.039(4) 0.069(5) 0.024(3) -0.007(3) 0.002(3) 0.010(3)
C16 0.030(3) 0.053(4) 0.028(3) -0.001(3) 0.002(2) 0.007(3)
C17 0.037(4) 0.099(7) 0.075(6) -0.048(5) -0.012(4) 0.014(4)
C21 0.024(3) 0.036(3) 0.028(3) -0.003(2) 0.003(2) 0.008(2)
C22 0.038(3) 0.037(3) 0.029(3) 0.003(2) 0.004(2) 0.015(3)
C23 0.046(4) 0.047(4) 0.029(3) -0.002(3) 0.008(3) 0.018(3)
C24 0.037(3) 0.043(4) 0.042(4) -0.012(3) 0.005(3) 0.020(3)
C25 0.048(4) 0.050(4) 0.043(4) 0.005(3) 0.005(3) 0.029(3)
C26 0.040(3) 0.044(3) 0.030(3) 0.004(3) 0.008(2) 0.019(3)
C27 0.096(7) 0.101(7) 0.066(6) -0.009(5) 0.037(5) 0.055(6)
C30 0.033(3) 0.029(3) 0.031(3) 0.008(2) 0.005(2) 0.007(2)
C31 0.037(3) 0.033(3) 0.026(3) 0.006(2) 0.008(2) 0.000(2)
C32 0.043(4) 0.053(4) 0.028(3) 0.012(3) 0.012(3) 0.014(3)
C33 0.060(4) 0.059(4) 0.036(4) 0.003(3) 0.019(3) 0.021(4)
C34 0.050(4) 0.061(4) 0.025(3) 0.002(3) 0.011(3) -0.003(3)
C35 0.078(5) 0.054(4) 0.029(3) 0.015(3) 0.005(3) 0.008(4)
C36 0.066(4) 0.039(3) 0.032(3) 0.005(3) 0.006(3) 0.020(3)
C37 0.120(8) 0.094(7) 0.030(4) 0.009(4) 0.013(5) 0.005(6)
C41 0.042(3) 0.028(3) 0.027(3) 0.001(2) -0.002(2) 0.009(2)
C42 0.039(3) 0.033(3) 0.061(4) 0.001(3) 0.002(3) 0.013(3)
C43 0.046(4) 0.031(3) 0.074(5) 0.003(3) -0.007(4) 0.003(3)
C44 0.065(4) 0.032(3) 0.033(3) 0.004(3) -0.002(3) 0.013(3)
C45 0.067(5) 0.033(3) 0.046(4) 0.000(3) 0.020(3) 0.017(3)
C46 0.044(4) 0.033(3) 0.049(4) 0.000(3) 0.015(3) 0.006(3)
C47 0.111(8) 0.041(4) 0.073(6) 0.000(4) 0.015(5) 0.023(5)
C50 0.030(3) 0.027(3) 0.027(3) -0.004(2) 0.003(2) 0.005(2)
C51 0.034(3) 0.032(3) 0.033(3) 0.003(2) 0.002(2) 0.007(2)
C52 0.060(5) 0.064(5) 0.089(6) 0.039(5) 0.031(4) 0.028(4)
C53 0.082(6) 0.082(6) 0.115(8) 0.059(6) 0.047(6) 0.053(5)
C54 0.072(5) 0.050(4) 0.071(5) 0.029(4) 0.016(4) 0.022(4)
C55 0.044(4) 0.050(4) 0.040(4) 0.007(3) 0.007(3) -0.001(3)
C56 0.043(3) 0.040(3) 0.034(3) 0.000(3) 0.006(3) 0.012(3)
C57 0.102(8) 0.114(9) 0.133(10) 0.082(8) 0.057(8) 0.033(7)
C61 0.028(3) 0.040(3) 0.019(2) -0.001(2) 0.004(2) 0.009(2)
C62 0.031(3) 0.039(3) 0.029(3) -0.002(2) 0.003(2) 0.006(2)
C63 0.031(3) 0.053(4) 0.033(3) 0.001(3) 0.002(2) 0.010(3)
C64 0.036(3) 0.071(5) 0.029(3) 0.005(3) 0.001(3) 0.022(3)
C65 0.042(4) 0.051(4) 0.044(4) 0.013(3) 0.008(3) 0.017(3)
C66 0.041(3) 0.036(3) 0.033(3) 0.002(3) 0.003(3) 0.007(3)
C67 0.082(7) 0.138(9) 0.069(6) 0.047(6) 0.000(5) 0.049(7)
C70 0.030(3) 0.030(3) 0.023(3) -0.004(2) 0.002(2) 0.009(2)
C71 0.029(3) 0.031(3) 0.024(3) 0.001(2) 0.008(2) 0.011(2)
C72 0.052(4) 0.036(3) 0.023(3) -0.007(2) -0.002(3) 0.013(3)
C73 0.049(4) 0.041(3) 0.030(3) 0.000(3) -0.004(3) 0.021(3)
C74 0.048(4) 0.033(3) 0.030(3) 0.005(2) 0.011(3) 0.018(3)
C75 0.040(3) 0.035(3) 0.035(3) -0.008(3) 0.000(3) 0.013(3)
C76 0.035(3) 0.034(3) 0.034(3) -0.002(2) -0.005(2) 0.009(2)
C77 0.078(6) 0.064(5) 0.057(5) 0.004(4) -0.012(4) 0.039(4)
C81 0.033(3) 0.029(3) 0.019(2) -0.001(2) 0.006(2) 0.011(2)
C82 0.083(5) 0.058(4) 0.031(3) 0.004(3) 0.013(3) 0.046(4)
C83 0.097(6) 0.064(5) 0.036(4) 0.014(3) 0.017(4) 0.054(5)
C84 0.053(4) 0.060(4) 0.026(3) 0.009(3) 0.005(3) 0.020(3)
C85 0.062(4) 0.061(4) 0.019(3) -0.005(3) 0.006(3) 0.029(4)
C86 0.058(4) 0.040(3) 0.028(3) 0.002(3) 0.004(3) 0.027(3)
C87 0.117(8) 0.099(7) 0.048(5) 0.028(5) 0.003(5) 0.060(6)
B1 0.050(5) 0.039(4) 0.061(5) 0.001(4) -0.010(4) 0.019(4)
F1 0.052(2) 0.041(2) 0.048(2) 0.0067(17) -0.0027(18) 0.0160(17)
F2 0.061(3) 0.055(3) 0.085(3) 0.023(2) -0.004(2) 0.025(2)
F3 0.062(3) 0.067(3) 0.097(4) 0.011(3) 0.022(3) 0.034(2)
F4 0.075(3) 0.050(3) 0.111(4) -0.017(3) -0.032(3) 0.012(2)
B2 0.20(3) 0.086(11) 0.046(9) 0.016(8) 0.042(12) 0.083(15)
F5 0.121(6) 0.131(6) 0.098(15) -0.043(17) -0.008(9) 0.046(5)
F6 0.272(16) 0.160(11) 0.055(5) -0.003(6) -0.006(7) 0.124(12)
F7 0.264(15) 0.118(7) 0.164(10) 0.073(8) 0.161(11) 0.106(9)
F8 0.238(16) 0.060(5) 0.163(10) 0.037(5) 0.057(12) 0.012(8)
B2B 0.20(3) 0.086(11) 0.046(9) 0.016(8) 0.042(12) 0.083(15)
F5B 0.121(6) 0.131(6) 0.098(15) -0.043(17) -0.008(9) 0.046(5)
F6B 0.272(16) 0.160(11) 0.055(5) -0.003(6) -0.006(7) 0.124(12)
F7B 0.264(15) 0.118(7) 0.164(10) 0.073(8) 0.161(11) 0.106(9)
F8B 0.238(16) 0.060(5) 0.163(10) 0.037(5) 0.057(12) 0.012(8)
Cl1 0.145(4) 0.160(4) 0.134(3) 0.006(3) 0.019(3) -0.022(3)
C1S 0.189(17) 0.223(19) 0.066(8) 0.033(11) -0.009(9) -0.020(14)
Cl2 0.356(9) 0.256(7) 0.142(4) 0.013(4) 0.069(5) 0.176(7)
Cl3 0.331(7) 0.195(4) 0.106(3) 0.027(3) 0.013(3) 0.195(5)
C2S 0.183(18) 0.207(18) 0.195(18) 0.122(16) 0.025(15) 0.089(15)
Cl4 0.244(8) 0.430(12) 0.201(6) 0.107(7) -0.120(6) -0.143(8)

loop_
_atom_type_symbol
_atom_type_description
_atom_type_scat_dispersion_real
_atom_type_scat_dispersion_imag
_atom_type_scat_source
C C 0.0033 0.0016 'International Tables Vol C Tables 4.2.6.8 and 6.1.1.4'
H H 0.0000 0.0000 'International Tables Vol C Tables 4.2.6.8 and 6.1.1.4'
N N 0.0061 0.0033 'International Tables Vol C Tables 4.2.6.8 and 6.1.1.4'
O O 0.0106 0.0060 'International Tables Vol C Tables 4.2.6.8 and 6.1.1.4'
Cl Cl 0.1484 0.1585 'International Tables Vol C Tables 4.2.6.8 and 6.1.1.4'
Mo Mo -1.6832 0.6857 'International Tables Vol C Tables 4.2.6.8 and 6.1.1.4'
B B 0.0013 0.0007 'International Tables Vol C Tables 4.2.6.8 and 6.1.1.4'
F F 0.0171 0.0103 'International Tables Vol C Tables 4.2.6.8 and 6.1.1.4'

loop_
_geom_angle_atom_site_label_1
_geom_angle_atom_site_label_2
_geom_angle_atom_site_label_3
_geom_angle
_geom_angle_site_symmetry_1
_geom_angle_site_symmetry_3
_geom_angle_publ_flag
O2 Mo1 O1 85.62(16) 2_476 . y
O2 Mo1 N3 168.24(18) 2_476 . y
O1 Mo1 N3 89.10(17) . . y
O2 Mo1 N1 90.17(17) 2_476 . y
O1 Mo1 N1 167.63(17) . . y
N3 Mo1 N1 92.81(18) . . y
O2 Mo1 Mo2 100.01(13) 2_476 . y
O1 Mo1 Mo2 100.43(12) . . y
N3 Mo1 Mo2 91.27(12) . . y
N1 Mo1 Mo2 91.75(12) . . y
O2 Mo1 Mo2 44.49(11) 2_476 2_476 y
O1 Mo1 Mo2 44.84(10) . 2_476 y
N3 Mo1 Mo2 133.13(13) . 2_476 y
N1 Mo1 Mo2 133.99(12) . 2_476 y
Mo2 Mo1 Mo2 89.80(3) . 2_476 y
O2 Mo2 O1 85.81(15) . 2_476 y
O2 Mo2 N4 90.68(17) . . y
O1 Mo2 N4 167.18(17) 2_476 . y
O2 Mo2 N2 167.36(17) . . y
O1 Mo2 N2 88.73(16) 2_476 . y
N4 Mo2 N2 92.16(18) . . y
O2 Mo2 Mo1 100.34(13) . . y
O1 Mo2 Mo1 100.73(12) 2_476 . y
N4 Mo2 Mo1 92.02(12) . . y
N2 Mo2 Mo1 91.88(12) . . y
O2 Mo2 Mo1 44.66(11) . 2_476 y
O1 Mo2 Mo1 44.88(10) 2_476 2_476 y
N4 Mo2 Mo1 134.76(13) . 2_476 y
N2 Mo2 Mo1 132.93(13) . 2_476 y
Mo1 Mo2 Mo1 90.20(3) . 2_476 y
O3 Mo3 O4 84.37(16) 2_485 2_485 y
O3 Mo3 N7 166.29(19) 2_485 . y
O4 Mo3 N7 88.86(16) 2_485 . y
O3 Mo3 N5 88.89(16) 2_485 . y
O4 Mo3 N5 166.07(17) 2_485 . y
N7 Mo3 N5 95.06(18) . . y
O3 Mo3 Mo4 101.88(14) 2_485 . y
O4 Mo3 Mo4 102.02(12) 2_485 . y
N7 Mo3 Mo4 91.17(13) . . y
N5 Mo3 Mo4 91.29(13) . . y
O3 Mo3 Mo4 44.74(11) 2_485 2_485 y
O4 Mo3 Mo4 44.87(10) 2_485 2_485 y
N7 Mo3 Mo4 132.48(13) . 2_485 y
N5 Mo3 Mo4 132.44(12) . 2_485 y
Mo4 Mo3 Mo4 89.47(3) . 2_485 y
O3 Mo4 O4 84.68(16) . . y
O3 Mo4 N6 164.71(19) . . y
O4 Mo4 N6 88.95(16) . . y
O3 Mo4 N8 89.65(16) . . y
O4 Mo4 N8 164.48(17) . . y
N6 Mo4 N8 92.89(17) . . y
O3 Mo4 Mo3 102.66(14) . . y
O4 Mo4 Mo3 102.86(12) . . y
N6 Mo4 Mo3 92.30(12) . . y
N8 Mo4 Mo3 92.47(12) . . y
O3 Mo4 Mo3 44.77(11) . 2_485 y
O4 Mo4 Mo3 45.18(10) . 2_485 y
N6 Mo4 Mo3 133.25(12) . 2_485 y
N8 Mo4 Mo3 133.60(12) . 2_485 y
Mo3 Mo4 Mo3 90.53(3) . 2_485 y
C10 N1 C11 116.5(4) . . ?
C10 N1 Mo1 117.0(4) . . ?
C11 N1 Mo1 126.1(3) . . ?
C10 N2 C21 117.8(4) . . ?
C10 N2 Mo2 118.0(4) . . ?
C21 N2 Mo2 124.1(3) . . ?
C30 N3 C31 116.4(4) . . ?
C30 N3 Mo1 118.3(4) . . ?
C31 N3 Mo1 124.8(3) . . ?
C30 N4 C41 115.5(4) . . ?
C30 N4 Mo2 117.6(4) . . ?
C41 N4 Mo2 126.7(3) . . ?
C50 N5 C51 117.7(4) . . ?
C50 N5 Mo3 117.4(4) . . ?
C51 N5 Mo3 124.4(3) . . ?
C50 N6 C61 118.6(4) . . ?
C50 N6 Mo4 117.8(4) . . ?
C61 N6 Mo4 123.5(3) . . ?
C70 N7 C71 117.3(4) . . ?
C70 N7 Mo3 118.9(4) . . ?
C71 N7 Mo3 123.8(3) . . ?
C70 N8 C81 119.2(4) . . ?
C70 N8 Mo4 117.9(3) . . ?
C81 N8 Mo4 122.9(3) . . ?
C1 O1 C1B 54.3(9) . . ?
C1 O1 Mo2 125.1(6) . 2_476 ?
C1B O1 Mo2 145.4(9) . 2_476 ?
C1 O1 Mo1 124.5(6) . . ?
C1B O1 Mo1 119.1(9) . . ?
Mo2 O1 Mo1 90.28(14) 2_476 . y
C2 O2 C2B 59.9(8) . . ?
C2 O2 Mo2 126.9(6) . . ?
C2B O2 Mo2 127.3(7) . . ?
C2 O2 Mo1 126.9(5) . 2_476 ?
C2B O2 Mo1 128.7(8) . 2_476 ?
Mo2 O2 Mo1 90.86(15) . 2_476 y
C3B O3 C3 54.4(12) . . ?
C3B O3 Mo4 131.8(7) . . ?
C3 O3 Mo4 125.1(9) . . ?
C3B O3 Mo3 130.6(7) . 2_485 ?
C3 O3 Mo3 126.7(9) . 2_485 ?
Mo4 O3 Mo3 90.49(15) . 2_485 y
C4B O4 Mo4 124.3(11) . . ?
C4 O4 Mo4 131.6(18) . . ?
C4B O4 Mo3 125.8(10) . 2_485 ?
C4 O4 Mo3 134.5(17) . 2_485 ?
Mo4 O4 Mo3 89.95(14) . 2_485 y
C14 O11 C17 117.0(5) . . ?
C24 O21 C27 117.9(6) . . ?
C34 O31 C37 117.4(6) . . ?
C44 O41 C47 116.9(6) . . ?
C54 O51 C57 117.8(7) . . ?
C64 O61 C67 117.3(6) . . ?
C74 O71 C77 118.1(5) . . ?
C84 O81 C87 117.4(5) . . ?
N1 C10 N2 121.4(5) . . ?
C12 C11 C16 120.0 . . ?
C12 C11 N1 120.2(3) . . ?
C16 C11 N1 119.8(3) . . ?
C13 C12 C11 120.0 . . ?
C12 C13 C14 120.0 . . ?
O11 C14 C15 115.5(3) . . ?
O11 C14 C13 124.5(3) . . ?
C15 C14 C13 120.0 . . ?
C14 C15 C16 120.0 . . ?
C15 C16 C11 120.0 . . ?
C22 C21 C26 120.0 . . ?
C22 C21 N2 118.9(3) . . ?
C26 C21 N2 121.1(3) . . ?
C23 C22 C21 120.0 . . ?
C22 C23 C24 120.0 . . ?
O21 C24 C23 123.5(4) . . ?
O21 C24 C25 116.4(4) . . ?
C23 C24 C25 120.0 . . ?
C26 C25 C24 120.0 . . ?
C25 C26 C21 120.0 . . ?
N4 C30 N3 120.7(5) . . ?
C32 C31 C36 120.0 . . ?
C32 C31 N3 119.6(3) . . ?
C36 C31 N3 120.4(3) . . ?
C31 C32 C33 120.0 . . ?
C32 C33 C34 120.0 . . ?
O31 C34 C35 123.9(4) . . ?
O31 C34 C33 116.1(4) . . ?
C35 C34 C33 120.0 . . ?
C34 C35 C36 120.0 . . ?
C35 C36 C31 120.0 . . ?
C42 C41 C46 120.0 . . ?
C42 C41 N4 120.1(3) . . ?
C46 C41 N4 119.8(3) . . ?
C41 C42 C43 120.0 . . ?
C44 C43 C42 120.0 . . ?
O41 C44 C45 124.6(4) . . ?
O41 C44 C43 115.4(4) . . ?
C45 C44 C43 120.0 . . ?
C44 C45 C46 120.0 . . ?
C45 C46 C41 120.0 . . ?
N6 C50 N5 121.1(5) . . ?
C52 C51 C56 120.0 . . ?
C52 C51 N5 118.6(3) . . ?
C56 C51 N5 121.4(3) . . ?
C51 C52 C53 120.0 . . ?
C54 C53 C52 120.0 . . ?
O51 C54 C53 115.8(4) . . ?
O51 C54 C55 124.2(4) . . ?
C53 C54 C55 120.0 . . ?
C56 C55 C54 120.0 . . ?
C55 C56 C51 120.0 . . ?
C62 C61 C66 120.0 . . ?
C62 C61 N6 122.2(3) . . ?
C66 C61 N6 117.7(3) . . ?
C63 C62 C61 120.0 . . ?
C62 C63 C64 120.0 . . ?
O61 C64 C65 124.8(4) . . ?
O61 C64 C63 115.2(4) . . ?
C65 C64 C63 120.0 . . ?
C64 C65 C66 120.0 . . ?
C65 C66 C61 120.0 . . ?
N8 C70 N7 119.3(5) . . ?
C72 C71 C76 120.0 . . ?
C72 C71 N7 119.5(3) . . ?
C76 C71 N7 120.5(3) . . ?
C71 C72 C73 120.0 . . ?
C74 C73 C72 120.0 . . ?
O71 C74 C75 115.7(3) . . ?
O71 C74 C73 124.3(3) . . ?
C75 C74 C73 120.0 . . ?
C74 C75 C76 120.0 . . ?
C75 C76 C71 120.0 . . ?
C82 C81 C86 120.0 . . ?
C82 C81 N8 117.3(3) . . ?
C86 C81 N8 122.7(3) . . ?
C81 C82 C83 120.0 . . ?
C82 C83 C84 120.0 . . ?
O81 C84 C85 115.4(3) . . ?
O81 C84 C83 124.6(3) . . ?
C85 C84 C83 120.0 . . ?
C84 C85 C86 120.0 . . ?
C85 C86 C81 120.0 . . ?
F4 B1 F2 110.4(6) . . ?
F4 B1 F3 109.8(6) . . ?
F2 B1 F3 108.1(5) . . ?
F4 B1 F1 110.2(5) . . ?
F2 B1 F1 109.6(5) . . ?
F3 B1 F1 108.7(5) . . ?
F8 B2 F5 112(3) . . ?
F8 B2 F6 105.8(13) . . ?
F5 B2 F6 111.1(17) . . ?
F8 B2 F7 103.6(13) . . ?
F5 B2 F7 106.8(19) . . ?
F6 B2 F7 117.5(13) . . ?
F8B B2B F5B 103(7) . . ?
F8B B2B F7B 131(3) . . ?
F5B B2B F7B 110(6) . . ?
F8B B2B F6B 99(3) . . ?
F5B B2B F6B 103(4) . . ?
F7B B2B F6B 107(3) . . ?
Cl2 C1S Cl1 107.0(7) . . ?
Cl4 C2S Cl3 112.4(11) . . ?

loop_
_geom_bond_atom_site_label_1
_geom_bond_atom_site_label_2
_geom_bond_distance
_geom_bond_site_symmetry_2
_geom_bond_publ_flag
Mo1 O2 2.073(4) 2_476 y
Mo1 O1 2.081(4) . y
Mo1 N3 2.100(4) . y
Mo1 N1 2.127(5) . y
Mo1 Mo2 2.1779(7) . y
Mo1 Mo2 2.9494(8) 2_476 y
Mo2 O2 2.067(4) . y
Mo2 O1 2.080(4) 2_476 y
Mo2 N4 2.102(5) . y
Mo2 N2 2.104(4) . y
Mo2 Mo1 2.9494(8) 2_476 y
Mo3 O3 2.071(4) 2_485 y
Mo3 O4 2.086(4) 2_485 y
Mo3 N7 2.096(4) . y
Mo3 N5 2.119(5) . y
Mo3 Mo4 2.1704(7) . y
Mo3 Mo4 2.9407(8) 2_485 y
Mo4 O3 2.070(4) . y
Mo4 O4 2.075(4) . y
Mo4 N6 2.097(4) . y
Mo4 N8 2.099(4) . y
Mo4 Mo3 2.9407(8) 2_485 y
N1 C10 1.324(7) . ?
N1 C11 1.445(5) . ?
N2 C10 1.327(7) . ?
N2 C21 1.435(5) . ?
N3 C30 1.326(7) . ?
N3 C31 1.448(5) . ?
N4 C30 1.320(7) . ?
N4 C41 1.447(5) . ?
N5 C50 1.329(7) . ?
N5 C51 1.437(5) . ?
N6 C50 1.315(7) . ?
N6 C61 1.442(5) . ?
N7 C70 1.343(7) . ?
N7 C71 1.445(5) . ?
N8 C70 1.327(7) . ?
N8 C81 1.448(5) . ?
O1 C1 1.652(15) . ?
O1 C1B 1.709(17) . ?
O1 Mo2 2.080(4) 2_476 ?
O2 C2 1.498(12) . ?
O2 C2B 1.510(19) . ?
O2 Mo1 2.073(4) 2_476 ?
O3 C3B 1.460(14) . ?
O3 C3 1.62(3) . ?
O3 Mo3 2.071(4) 2_485 ?
C4 O4 1.502(15) . ?
C4B O4 1.500(11) . ?
O4 Mo3 2.086(4) 2_485 ?
O11 C14 1.371(5) . ?
O11 C17 1.412(9) . ?
O21 C24 1.365(5) . ?
O21 C27 1.428(10) . ?
O31 C34 1.368(5) . ?
O31 C37 1.427(11) . ?
O41 C44 1.373(5) . ?
O41 C47 1.426(10) . ?
O51 C54 1.361(6) . ?
O51 C57 1.415(11) . ?
O61 C64 1.369(5) . ?
O61 C67 1.406(10) . ?
O71 C74 1.370(5) . ?
O71 C77 1.416(9) . ?
O81 C84 1.371(5) . ?
O81 C87 1.425(9) . ?
C11 C12 1.3900 . ?
C11 C16 1.3900 . ?
C12 C13 1.3900 . ?
C13 C14 1.3900 . ?
C14 C15 1.3900 . ?
C15 C16 1.3900 . ?
C21 C22 1.3900 . ?
C21 C26 1.3900 . ?
C22 C23 1.3900 . ?
C23 C24 1.3900 . ?
C24 C25 1.3900 . ?
C25 C26 1.3900 . ?
C31 C32 1.3900 . ?
C31 C36 1.3900 . ?
C32 C33 1.3900 . ?
C33 C34 1.3900 . ?
C34 C35 1.3900 . ?
C35 C36 1.3900 . ?
C41 C42 1.3900 . ?
C41 C46 1.3900 . ?
C42 C43 1.3900 . ?
C43 C44 1.3900 . ?
C44 C45 1.3900 . ?
C45 C46 1.3900 . ?
C51 C52 1.3900 . ?
C51 C56 1.3900 . ?
C52 C53 1.3900 . ?
C53 C54 1.3900 . ?
C54 C55 1.3900 . ?
C55 C56 1.3900 . ?
C61 C62 1.3900 . ?
C61 C66 1.3900 . ?
C62 C63 1.3900 . ?
C63 C64 1.3900 . ?
C64 C65 1.3900 . ?
C65 C66 1.3900 . ?
C71 C72 1.3900 . ?
C71 C76 1.3900 . ?
C72 C73 1.3900 . ?
C73 C74 1.3900 . ?
C74 C75 1.3900 . ?
C75 C76 1.3900 . ?
C81 C82 1.3900 . ?
C81 C86 1.3900 . ?
C82 C83 1.3900 . ?
C83 C84 1.3900 . ?
C84 C85 1.3900 . ?
C85 C86 1.3900 . ?
B1 F4 1.370(7) . ?
B1 F2 1.387(7) . ?
B1 F3 1.392(7) . ?
B1 F1 1.406(7) . ?
B2 F8 1.353(11) . ?
B2 F5 1.381(13) . ?
B2 F6 1.381(11) . ?
B2 F7 1.397(12) . ?
B2B F8B 1.388(13) . ?
B2B F5B 1.398(14) . ?
B2B F7B 1.400(13) . ?
B2B F6B 1.404(14) . ?
Cl1 C1S 1.744(17) . ?
C1S Cl2 1.709(17) . ?
Cl3 C2S 1.714(17) . ?
C2S Cl4 1.573(18) . ?
